data_7119677
loop_
_publ_author_name
'Devenderan Ramanathan'
'Kayambu Namitharan'
'Kasi Pitchumani'

_publ_section_title
;
 Copper(I)-Y zeolite catalyzed N-sulfonylketenimine mediated annulation of
 hydroxynaphthoquinones: syntheses of naphtho[2,1-b]furan-2,5-diones and
 benzo[de]chromene-2,6-diones
;
_journal_name_full Chem.Commun.
_journal_page_first 8436
_journal_volume 52
_journal_year 2016
_chemical_formula_sum 'C19 H12 O4'
_chemical_formula_weight 304.29
_chemical_name_common 3-(2-methoxyphenyl)benzo[de]chromene-2,6-dione
_chemical_name_systematic 3-(2-methoxyphenyl)benzo[de]chromene-2,6-dione
_space_group_crystal_system triclinic
_space_group_IT_number 2
_space_group_name_Hall '-P 1'
_space_group_name_H-M_alt 'P -1'
_symmetry_space_group_name_Hall '-P 1'
_symmetry_space_group_name_H-M 'P -1'
_atom_sites_solution_hydrogens geom
_audit_creation_method SHELXL-2014/7
_audit_update_record
;
2016-02-27 deposited with the CCDC.
2016-06-06 downloaded from the CCDC.
;
_cell_angle_alpha 100.217(2)
_cell_angle_beta 105.699(2)
_cell_angle_gamma 108.9389(19)
_cell_formula_units_Z 4
_cell_length_a 8.4472(4)
_cell_length_b 12.7834(5)
_cell_length_c 15.0002(6)
_cell_measurement_reflns_used 4755
_cell_measurement_temperature 296(2)
_cell_measurement_theta_max 26.33
_cell_measurement_theta_min 2.60
_cell_volume 1411.00(11)
_computing_cell_refinement 'Bruker SAINT'
_computing_data_collection 'Bruker APEX2'
_computing_data_reduction 'Bruker SAINT'
_computing_molecular_graphics 'Bruker SHELXTL'
_computing_publication_material 'Bruker SHELXTL'
_computing_structure_refinement 'SHELXL-2014/7 (Sheldrick, 2014)'
_computing_structure_solution 'SHELXS-97 (Sheldrick 2008)'
_diffrn_ambient_temperature 296(2)
_diffrn_measured_fraction_theta_full 0.998
_diffrn_measured_fraction_theta_max 0.998
_diffrn_measurement_device_type 'Bruker APEX-II CCD'
_diffrn_measurement_method '\f and \w scans'
_diffrn_radiation_type MoK\a
_diffrn_radiation_wavelength 0.71073
_diffrn_reflns_av_R_equivalents 0.0273
_diffrn_reflns_av_unetI/netI 0.0280
_diffrn_reflns_Laue_measured_fraction_full 0.998
_diffrn_reflns_Laue_measured_fraction_max 0.998
_diffrn_reflns_limit_h_max 10
_diffrn_reflns_limit_h_min -10
_diffrn_reflns_limit_k_max 15
_diffrn_reflns_limit_k_min -15
_diffrn_reflns_limit_l_max 17
_diffrn_reflns_limit_l_min -17
_diffrn_reflns_number 20230
_diffrn_reflns_point_group_measured_fraction_full 0.998
_diffrn_reflns_point_group_measured_fraction_max 0.998
_diffrn_reflns_theta_full 24.997
_diffrn_reflns_theta_max 24.997
_diffrn_reflns_theta_min 1.474
_exptl_absorpt_coefficient_mu 0.101
_exptl_absorpt_correction_T_max 0.984
_exptl_absorpt_correction_T_min 0.975
_exptl_absorpt_correction_type multi-scan
_exptl_absorpt_process_details 'SADABS V2014/5(Bruker AXS.Inc)'
_exptl_crystal_colour yellow
_exptl_crystal_density_diffrn 1.432
_exptl_crystal_description Square
_exptl_crystal_F_000 632
_exptl_crystal_recrystallization_method 'Re-crystallisation from solvent'
_exptl_crystal_size_max 0.250
_exptl_crystal_size_mid 0.220
_exptl_crystal_size_min 0.160
_refine_diff_density_max 0.252
_refine_diff_density_min -0.186
_refine_diff_density_rms 0.046
_refine_ls_extinction_coef 0.0039(8)
_refine_ls_extinction_expression Fc^*^=kFc[1+0.001xFc^2^\l^3^/sin(2\q)]^-1/4^
_refine_ls_extinction_method 'SHELXL-2014/7 (Sheldrick 2014'
_refine_ls_goodness_of_fit_ref 1.060
_refine_ls_hydrogen_treatment constr
_refine_ls_matrix_type full
_refine_ls_number_parameters 418
_refine_ls_number_reflns 4954
_refine_ls_number_restraints 0
_refine_ls_restrained_S_all 1.060
_refine_ls_R_factor_all 0.0750
_refine_ls_R_factor_gt 0.0507
_refine_ls_shift/su_max 0.000
_refine_ls_shift/su_mean 0.000
_refine_ls_structure_factor_coef Fsqd
_refine_ls_weighting_details 'w=1/[\s^2^(Fo^2^)+(0.0367P)^2^+1.4698P] where P=(Fo^2^+2Fc^2^)/3'
_refine_ls_weighting_scheme calc
_refine_ls_wR_factor_gt 0.1251
_refine_ls_wR_factor_ref 0.1376
_reflns_Friedel_coverage 0.000
_reflns_Friedel_fraction_full .
_reflns_Friedel_fraction_max .
_reflns_number_gt 3545
_reflns_number_total 4954
_reflns_threshold_expression 'I > 2\s(I)'
_cod_data_source_file c6cc03571j2.cif
_cod_data_source_block 5hc7
_cod_database_code 7119677
_shelx_shelxl_version_number 2014/7
_shelx_space_group_comment
; 
The symmetry employed for this shelxl refinement is uniquely defined 
by the following loop, which should always be used as a source of 
symmetry information in preference to the above space-group names. 
They are only intended as comments. 
;
_shelx_estimated_absorpt_t_min 0.975
_shelx_estimated_absorpt_t_max 0.984
_solvent_exptl_crystal_recrystallization_method Acetonitrile

loop_
_space_group_symop_operation_xyz
'x, y, z'
'-x, -y, -z'

loop_
_atom_site_label
_atom_site_type_symbol
_atom_site_fract_x
_atom_site_fract_y
_atom_site_fract_z
_atom_site_U_iso_or_equiv
_atom_site_adp_type
_atom_site_occupancy
_atom_site_site_symmetry_order
_atom_site_calc_flag
_atom_site_refinement_flags_posn
_atom_site_refinement_flags_adp
_atom_site_refinement_flags_occupancy
_atom_site_disorder_assembly
_atom_site_disorder_group
C1 C -0.0945(4) 0.4818(2) 0.1400(2) 0.0419(7) Uani 1 1 d . . . . .
H1 H -0.2040 0.4703 0.1475 0.050 Uiso 1 1 calc R U . . .
C2 C -0.0321(4) 0.3943(2) 0.1349(2) 0.0455(7) Uani 1 1 d . . . . .
H2 H -0.1008 0.3228 0.1385 0.055 Uiso 1 1 calc R U . . .
C3 C 0.1319(4) 0.4121(2) 0.1245(2) 0.0452(7) Uani 1 1 d . . . . .
H3 H 0.1731 0.3529 0.1220 0.054 Uiso 1 1 calc R U . . .
C4 C 0.2347(4) 0.5174(2) 0.11785(18) 0.0353(6) Uani 1 1 d . . . . .
C5 C 0.4100(4) 0.5381(2) 0.1073(2) 0.0434(7) Uani 1 1 d . . . . .
C6 C 0.5013(4) 0.6490(2) 0.0935(2) 0.0462(7) Uani 1 1 d . . . . .
H6 H 0.6078 0.6623 0.0818 0.055 Uiso 1 1 calc R U . . .
C7 C 0.4382(4) 0.7321(2) 0.09688(19) 0.0393(6) Uani 1 1 d . . . . .
H7 H 0.5031 0.8016 0.0886 0.047 Uiso 1 1 calc R U . . .
C8 C 0.2720(3) 0.7177(2) 0.11298(17) 0.0315(6) Uani 1 1 d . . . . .
C9 C 0.2067(3) 0.8014(2) 0.11894(18) 0.0323(6) Uani 1 1 d . . . . .
C10 C 0.0368(4) 0.7799(2) 0.13519(19) 0.0372(6) Uani 1 1 d . . . . .
C11 C 0.0093(3) 0.5866(2) 0.13358(18) 0.0335(6) Uani 1 1 d . . . . .
C12 C 0.1724(3) 0.6070(2) 0.12181(17) 0.0308(6) Uani 1 1 d . . . . .
C13 C 0.2998(4) 0.9192(2) 0.11285(19) 0.0355(6) Uani 1 1 d . . . . .
C14 C 0.4561(4) 0.9971(2) 0.1858(2) 0.0449(7) Uani 1 1 d . . . . .
H14 H 0.5072 0.9741 0.2380 0.054 Uiso 1 1 calc R U . . .
C15 C 0.5375(4) 1.1083(3) 0.1825(2) 0.0561(8) Uani 1 1 d . . . . .
H15 H 0.6424 1.1600 0.2322 0.067 Uiso 1 1 calc R U . . .
C16 C 0.4622(5) 1.1421(3) 0.1052(3) 0.0602(9) Uani 1 1 d . . . . .
H16 H 0.5154 1.2176 0.1037 0.072 Uiso 1 1 calc R U . . .
C17 C 0.3096(4) 1.0661(3) 0.0304(2) 0.0548(8) Uani 1 1 d . . . . .
H17 H 0.2609 1.0895 -0.0221 0.066 Uiso 1 1 calc R U . . .
C18 C 0.2283(4) 0.9541(2) 0.0336(2) 0.0397(7) Uani 1 1 d . . . . .
C19 C 0.0155(5) 0.8930(3) -0.1268(2) 0.0583(9) Uani 1 1 d . . . . .
H19A H -0.0115 0.9606 -0.1171 0.088 Uiso 1 1 calc R U . . .
H19B H -0.0902 0.8277 -0.1696 0.088 Uiso 1 1 calc R U . . .
H19C H 0.1072 0.9050 -0.1547 0.088 Uiso 1 1 calc R U . . .
C20 C 0.3761(3) 0.5043(2) 0.37057(18) 0.0336(6) Uani 1 1 d . . . . .
C21 C 0.2655(4) 0.3989(2) 0.3731(2) 0.0407(7) Uani 1 1 d . . . . .
H21 H 0.1503 0.3863 0.3724 0.049 Uiso 1 1 calc R U . . .
C22 C 0.3297(4) 0.3127(2) 0.3766(2) 0.0470(7) Uani 1 1 d . . . . .
H22 H 0.2572 0.2415 0.3788 0.056 Uiso 1 1 calc R U . . .
C23 C 0.5003(4) 0.3307(2) 0.3769(2) 0.0459(7) Uani 1 1 d . . . . .
H23 H 0.5414 0.2716 0.3789 0.055 Uiso 1 1 calc R U . . .
C24 C 0.6096(4) 0.4360(2) 0.37410(19) 0.0381(6) Uani 1 1 d . . . . .
C25 C 0.7937(4) 0.4575(3) 0.3764(2) 0.0516(8) Uani 1 1 d . . . . .
C26 C 0.9038(4) 0.5756(3) 0.3811(2) 0.0541(8) Uani 1 1 d . . . . .
H26 H 1.0213 0.5924 0.3845 0.065 Uiso 1 1 calc R U . . .
C27 C 0.8430(4) 0.6593(2) 0.3809(2) 0.0442(7) Uani 1 1 d . . . . .
H27 H 0.9198 0.7325 0.3847 0.053 Uiso 1 1 calc R U . . .
C28 C 0.6608(3) 0.6405(2) 0.37481(18) 0.0325(6) Uani 1 1 d . . . . .
C29 C 0.5946(3) 0.7246(2) 0.37535(18) 0.0328(6) Uani 1 1 d . . . . .
C30 C 0.4066(3) 0.6963(2) 0.36520(19) 0.0355(6) Uani 1 1 d . . . . .
C31 C 0.5478(3) 0.5258(2) 0.37139(17) 0.0317(6) Uani 1 1 d . . . . .
C32 C 0.6997(3) 0.8469(2) 0.38449(18) 0.0335(6) Uani 1 1 d . . . . .
C33 C 0.7159(3) 0.9348(2) 0.46154(19) 0.0356(6) Uani 1 1 d . . . . .
C34 C 0.7984(4) 1.0497(2) 0.4670(2) 0.0450(7) Uani 1 1 d . . . . .
H34 H 0.8028 1.1076 0.5161 0.054 Uiso 1 1 calc R U . . .
C35 C 0.8744(4) 1.0782(3) 0.3992(2) 0.0533(8) Uani 1 1 d . . . . .
H35 H 0.9297 1.1555 0.4027 0.064 Uiso 1 1 calc R U . . .
C36 C 0.8688(4) 0.9933(3) 0.3266(2) 0.0513(8) Uani 1 1 d . . . . .
H36 H 0.9246 1.0131 0.2829 0.062 Uiso 1 1 calc R U . . .
C37 C 0.7801(4) 0.8782(2) 0.3187(2) 0.0432(7) Uani 1 1 d . . . . .
H37 H 0.7743 0.8210 0.2686 0.052 Uiso 1 1 calc R U . . .
C38 C 0.6729(5) 0.9823(3) 0.6119(2) 0.0555(8) Uani 1 1 d . . . . .
H38A H 0.7982 1.0293 0.6440 0.083 Uiso 1 1 calc R U . . .
H38B H 0.6276 0.9443 0.6549 0.083 Uiso 1 1 calc R U . . .
H38C H 0.6102 1.0302 0.5937 0.083 Uiso 1 1 calc R U . . .
O1 O -0.0566(2) 0.67191(15) 0.13930(14) 0.0407(5) Uani 1 1 d . . . . .
O2 O -0.0285(3) 0.84991(17) 0.14636(16) 0.0534(6) Uani 1 1 d . . . . .
O3 O 0.0761(3) 0.87169(16) -0.03611(14) 0.0517(6) Uani 1 1 d . . . . .
O4 O 0.4764(3) 0.46579(19) 0.11076(18) 0.0667(7) Uani 1 1 d . . . . .
O5 O 0.3080(2) 0.58812(15) 0.36736(14) 0.0406(5) Uani 1 1 d . . . . .
O6 O 0.3277(3) 0.75898(16) 0.35327(16) 0.0507(5) Uani 1 1 d . . . . .
O7 O 0.6475(3) 0.89809(15) 0.52775(14) 0.0453(5) Uani 1 1 d . . . . .
O8 O 0.8525(3) 0.3817(2) 0.3749(2) 0.0796(8) Uani 1 1 d . . . . .

loop_
_atom_site_aniso_label
_atom_site_aniso_U_11
_atom_site_aniso_U_22
_atom_site_aniso_U_33
_atom_site_aniso_U_23
_atom_site_aniso_U_13
_atom_site_aniso_U_12
C1 0.0387(16) 0.0398(15) 0.0477(17) 0.0158(13) 0.0170(14) 0.0130(13)
C2 0.0493(19) 0.0321(14) 0.0525(18) 0.0164(13) 0.0174(15) 0.0111(13)
C3 0.0532(19) 0.0337(15) 0.0514(18) 0.0121(13) 0.0161(15) 0.0226(14)
C4 0.0388(16) 0.0380(14) 0.0313(14) 0.0099(11) 0.0094(12) 0.0204(12)
C5 0.0405(17) 0.0482(17) 0.0421(16) 0.0074(13) 0.0115(14) 0.0239(14)
C6 0.0348(16) 0.0501(17) 0.0555(19) 0.0079(14) 0.0215(14) 0.0182(14)
C7 0.0336(15) 0.0420(15) 0.0424(16) 0.0100(12) 0.0176(13) 0.0127(12)
C8 0.0320(14) 0.0370(14) 0.0273(13) 0.0098(11) 0.0113(11) 0.0148(11)
C9 0.0370(15) 0.0353(13) 0.0306(13) 0.0138(11) 0.0151(12) 0.0169(12)
C10 0.0412(16) 0.0367(14) 0.0435(16) 0.0165(12) 0.0211(13) 0.0196(13)
C11 0.0362(15) 0.0337(14) 0.0340(14) 0.0117(11) 0.0122(12) 0.0171(12)
C12 0.0332(14) 0.0334(13) 0.0276(13) 0.0091(10) 0.0110(11) 0.0150(11)
C13 0.0413(16) 0.0351(14) 0.0413(15) 0.0146(12) 0.0240(13) 0.0192(13)
C14 0.0452(18) 0.0461(16) 0.0440(17) 0.0107(13) 0.0196(14) 0.0167(14)
C15 0.0459(19) 0.0457(18) 0.064(2) 0.0050(16) 0.0202(17) 0.0069(15)
C16 0.061(2) 0.0367(16) 0.080(2) 0.0198(17) 0.034(2) 0.0080(16)
C17 0.063(2) 0.0464(17) 0.065(2) 0.0300(16) 0.0314(18) 0.0196(16)
C18 0.0446(17) 0.0356(14) 0.0439(16) 0.0150(12) 0.0216(14) 0.0152(13)
C19 0.080(2) 0.0569(19) 0.0443(18) 0.0273(15) 0.0160(17) 0.0330(18)
C20 0.0320(15) 0.0351(14) 0.0357(14) 0.0087(11) 0.0125(12) 0.0160(12)
C21 0.0335(16) 0.0417(15) 0.0482(17) 0.0150(13) 0.0166(13) 0.0136(13)
C22 0.0460(18) 0.0372(15) 0.0562(19) 0.0153(14) 0.0187(15) 0.0132(14)
C23 0.0467(18) 0.0375(15) 0.0563(19) 0.0132(13) 0.0176(15) 0.0210(14)
C24 0.0346(15) 0.0382(15) 0.0419(16) 0.0070(12) 0.0142(13) 0.0166(12)
C25 0.0423(18) 0.0482(17) 0.072(2) 0.0146(15) 0.0231(16) 0.0271(15)
C26 0.0319(16) 0.0528(18) 0.080(2) 0.0144(16) 0.0244(16) 0.0190(14)
C27 0.0290(15) 0.0416(16) 0.0575(19) 0.0086(14) 0.0165(14) 0.0102(13)
C28 0.0274(14) 0.0339(13) 0.0319(14) 0.0040(11) 0.0100(11) 0.0099(11)
C29 0.0290(14) 0.0355(14) 0.0304(14) 0.0054(11) 0.0093(11) 0.0116(11)
C30 0.0348(15) 0.0327(14) 0.0383(15) 0.0072(11) 0.0110(12) 0.0154(12)
C31 0.0298(14) 0.0345(13) 0.0293(13) 0.0058(11) 0.0091(11) 0.0138(11)
C32 0.0290(14) 0.0330(13) 0.0369(15) 0.0115(11) 0.0084(12) 0.0121(11)
C33 0.0304(15) 0.0366(14) 0.0407(15) 0.0134(12) 0.0116(12) 0.0139(12)
C34 0.0390(17) 0.0326(15) 0.0541(18) 0.0104(13) 0.0108(14) 0.0084(12)
C35 0.0437(18) 0.0397(16) 0.069(2) 0.0244(16) 0.0116(16) 0.0092(14)
C36 0.0419(18) 0.061(2) 0.0549(19) 0.0336(16) 0.0195(15) 0.0147(15)
C37 0.0381(16) 0.0510(17) 0.0399(16) 0.0152(13) 0.0122(13) 0.0170(14)
C38 0.067(2) 0.0518(18) 0.0499(19) 0.0038(15) 0.0275(17) 0.0260(17)
O1 0.0353(11) 0.0382(10) 0.0612(13) 0.0227(9) 0.0247(10) 0.0195(9)
O2 0.0607(14) 0.0473(12) 0.0822(16) 0.0322(11) 0.0430(12) 0.0366(11)
O3 0.0609(14) 0.0428(11) 0.0458(12) 0.0237(9) 0.0107(11) 0.0146(10)
O4 0.0622(15) 0.0628(14) 0.0988(19) 0.0260(13) 0.0359(14) 0.0464(13)
O5 0.0310(10) 0.0359(10) 0.0584(12) 0.0140(9) 0.0188(9) 0.0150(8)
O6 0.0402(12) 0.0415(11) 0.0724(15) 0.0142(10) 0.0162(11) 0.0230(10)
O7 0.0582(13) 0.0343(10) 0.0462(11) 0.0087(9) 0.0275(10) 0.0158(9)
O8 0.0550(15) 0.0597(15) 0.142(3) 0.0290(15) 0.0442(16) 0.0372(13)

loop_
_atom_type_symbol
_atom_type_description
_atom_type_scat_dispersion_real
_atom_type_scat_dispersion_imag
_atom_type_scat_source
C C 0.0033 0.0016 'International Tables Vol C Tables 4.2.6.8 and 6.1.1.4'
H H 0.0000 0.0000 'International Tables Vol C Tables 4.2.6.8 and 6.1.1.4'
O O 0.0106 0.0060 'International Tables Vol C Tables 4.2.6.8 and 6.1.1.4'

loop_
_geom_angle_atom_site_label_1
_geom_angle_atom_site_label_2
_geom_angle_atom_site_label_3
_geom_angle
_geom_angle_site_symmetry_1
_geom_angle_site_symmetry_3
C11 C1 C2 118.5(3) . .
C11 C1 H1 120.7 . .
C2 C1 H1 120.7 . .
C1 C2 C3 120.5(3) . .
C1 C2 H2 119.7 . .
C3 C2 H2 119.7 . .
C4 C3 C2 120.5(3) . .
C4 C3 H3 119.8 . .
C2 C3 H3 119.8 . .
C3 C4 C12 119.7(2) . .
C3 C4 C5 121.2(2) . .
C12 C4 C5 119.1(2) . .
O4 C5 C6 121.7(3) . .
O4 C5 C4 121.6(3) . .
C6 C5 C4 116.7(2) . .
C7 C6 C5 122.6(3) . .
C7 C6 H6 118.7 . .
C5 C6 H6 118.7 . .
C6 C7 C8 122.2(3) . .
C6 C7 H7 118.9 . .
C8 C7 H7 118.9 . .
C9 C8 C12 119.5(2) . .
C9 C8 C7 123.4(2) . .
C12 C8 C7 117.0(2) . .
C8 C9 C10 120.1(2) . .
C8 C9 C13 124.0(2) . .
C10 C9 C13 115.8(2) . .
O2 C10 O1 116.3(2) . .
O2 C10 C9 125.4(2) . .
O1 C10 C9 118.2(2) . .
O1 C11 C1 116.9(2) . .
O1 C11 C12 120.5(2) . .
C1 C11 C12 122.5(2) . .
C11 C12 C4 118.2(2) . .
C11 C12 C8 119.7(2) . .
C4 C12 C8 122.2(2) . .
C14 C13 C18 118.6(2) . .
C14 C13 C9 121.0(2) . .
C18 C13 C9 120.3(2) . .
C15 C14 C13 121.0(3) . .
C15 C14 H14 119.5 . .
C13 C14 H14 119.5 . .
C16 C15 C14 119.5(3) . .
C16 C15 H15 120.3 . .
C14 C15 H15 120.3 . .
C17 C16 C15 120.9(3) . .
C17 C16 H16 119.5 . .
C15 C16 H16 119.5 . .
C16 C17 C18 119.5(3) . .
C16 C17 H17 120.2 . .
C18 C17 H17 120.2 . .
O3 C18 C17 124.6(3) . .
O3 C18 C13 115.0(2) . .
C17 C18 C13 120.4(3) . .
O3 C19 H19A 109.5 . .
O3 C19 H19B 109.5 . .
H19A C19 H19B 109.5 . .
O3 C19 H19C 109.5 . .
H19A C19 H19C 109.5 . .
H19B C19 H19C 109.5 . .
O5 C20 C31 120.8(2) . .
O5 C20 C21 117.0(2) . .
C31 C20 C21 122.2(2) . .
C22 C21 C20 118.6(3) . .
C22 C21 H21 120.7 . .
C20 C21 H21 120.7 . .
C21 C22 C23 120.9(3) . .
C21 C22 H22 119.5 . .
C23 C22 H22 119.5 . .
C24 C23 C22 120.2(3) . .
C24 C23 H23 119.9 . .
C22 C23 H23 119.9 . .
C23 C24 C31 120.0(3) . .
C23 C24 C25 120.9(3) . .
C31 C24 C25 119.1(2) . .
O8 C25 C26 121.5(3) . .
O8 C25 C24 122.1(3) . .
C26 C25 C24 116.4(2) . .
C27 C26 C25 123.0(3) . .
C27 C26 H26 118.5 . .
C25 C26 H26 118.5 . .
C26 C27 C28 122.3(3) . .
C26 C27 H27 118.9 . .
C28 C27 H27 118.9 . .
C29 C28 C31 119.4(2) . .
C29 C28 C27 123.8(2) . .
C31 C28 C27 116.7(2) . .
C28 C29 C30 119.9(2) . .
C28 C29 C32 124.6(2) . .
C30 C29 C32 115.5(2) . .
O6 C30 O5 116.0(2) . .
O6 C30 C29 125.9(2) . .
O5 C30 C29 118.2(2) . .
C20 C31 C24 118.1(2) . .
C20 C31 C28 119.4(2) . .
C24 C31 C28 122.4(2) . .
C37 C32 C33 118.4(2) . .
C37 C32 C29 122.6(2) . .
C33 C32 C29 119.0(2) . .
O7 C33 C34 124.3(2) . .
O7 C33 C32 115.3(2) . .
C34 C33 C32 120.4(3) . .
C33 C34 C35 119.7(3) . .
C33 C34 H34 120.1 . .
C35 C34 H34 120.1 . .
C36 C35 C34 120.5(3) . .
C36 C35 H35 119.7 . .
C34 C35 H35 119.7 . .
C35 C36 C37 119.8(3) . .
C35 C36 H36 120.1 . .
C37 C36 H36 120.1 . .
C36 C37 C32 121.0(3) . .
C36 C37 H37 119.5 . .
C32 C37 H37 119.5 . .
O7 C38 H38A 109.5 . .
O7 C38 H38B 109.5 . .
H38A C38 H38B 109.5 . .
O7 C38 H38C 109.5 . .
H38A C38 H38C 109.5 . .
H38B C38 H38C 109.5 . .
C10 O1 C11 121.8(2) . .
C18 O3 C19 118.0(2) . .
C20 O5 C30 121.9(2) . .
C33 O7 C38 118.3(2) . .

loop_
_geom_bond_atom_site_label_1
_geom_bond_atom_site_label_2
_geom_bond_distance
_geom_bond_site_symmetry_2
C1 C11 1.379(4) .
C1 C2 1.382(4) .
C1 H1 0.9300 .
C2 C3 1.385(4) .
C2 H2 0.9300 .
C3 C4 1.382(4) .
C3 H3 0.9300 .
C4 C12 1.405(3) .
C4 C5 1.475(4) .
C5 O4 1.229(3) .
C5 C6 1.459(4) .
C6 C7 1.334(4) .
C6 H6 0.9300 .
C7 C8 1.447(4) .
C7 H7 0.9300 .
C8 C9 1.354(3) .
C8 C12 1.442(3) .
C9 C10 1.467(4) .
C9 C13 1.488(3) .
C10 O2 1.204(3) .
C10 O1 1.371(3) .
C11 O1 1.376(3) .
C11 C12 1.383(4) .
C13 C14 1.382(4) .
C13 C18 1.397(4) .
C14 C15 1.381(4) .
C14 H14 0.9300 .
C15 C16 1.376(5) .
C15 H15 0.9300 .
C16 C17 1.372(5) .
C16 H16 0.9300 .
C17 C18 1.389(4) .
C17 H17 0.9300 .
C18 O3 1.363(3) .
C19 O3 1.425(3) .
C19 H19A 0.9600 .
C19 H19B 0.9600 .
C19 H19C 0.9600 .
C20 O5 1.373(3) .
C20 C31 1.382(3) .
C20 C21 1.382(4) .
C21 C22 1.380(4) .
C21 H21 0.9300 .
C22 C23 1.382(4) .
C22 H22 0.9300 .
C23 C24 1.378(4) .
C23 H23 0.9300 .
C24 C31 1.410(3) .
C24 C25 1.478(4) .
C25 O8 1.223(3) .
C25 C26 1.471(4) .
C26 C27 1.329(4) .
C26 H26 0.9300 .
C27 C28 1.454(4) .
C27 H27 0.9300 .
C28 C29 1.362(3) .
C28 C31 1.450(3) .
C29 C30 1.468(4) .
C29 C32 1.487(3) .
C30 O6 1.205(3) .
C30 O5 1.374(3) .
C32 C37 1.385(4) .
C32 C33 1.404(4) .
C33 O7 1.357(3) .
C33 C34 1.382(4) .
C34 C35 1.383(4) .
C34 H34 0.9300 .
C35 C36 1.373(4) .
C35 H35 0.9300 .
C36 C37 1.384(4) .
C36 H36 0.9300 .
C37 H37 0.9300 .
C38 O7 1.421(3) .
C38 H38A 0.9600 .
C38 H38B 0.9600 .
C38 H38C 0.9600 .

loop_
_geom_torsion_atom_site_label_1
_geom_torsion_atom_site_label_2
_geom_torsion_atom_site_label_3
_geom_torsion_atom_site_label_4
_geom_torsion
_geom_torsion_site_symmetry_1
_geom_torsion_site_symmetry_2
_geom_torsion_site_symmetry_3
_geom_torsion_site_symmetry_4
C11 C1 C2 C3 0.6(4) . . . .
C1 C2 C3 C4 -0.8(4) . . . .
C2 C3 C4 C12 0.1(4) . . . .
C2 C3 C4 C5 179.7(3) . . . .
C3 C4 C5 O4 -5.1(4) . . . .
C12 C4 C5 O4 174.5(3) . . . .
C3 C4 C5 C6 175.5(3) . . . .
C12 C4 C5 C6 -5.0(4) . . . .
O4 C5 C6 C7 -174.7(3) . . . .
C4 C5 C6 C7 4.7(4) . . . .
C5 C6 C7 C8 -1.1(4) . . . .
C6 C7 C8 C9 178.5(3) . . . .
C6 C7 C8 C12 -2.2(4) . . . .
C12 C8 C9 C10 0.6(4) . . . .
C7 C8 C9 C10 179.9(2) . . . .
C12 C8 C9 C13 178.7(2) . . . .
C7 C8 C9 C13 -2.0(4) . . . .
C8 C9 C10 O2 176.1(3) . . . .
C13 C9 C10 O2 -2.2(4) . . . .
C8 C9 C10 O1 -3.1(4) . . . .
C13 C9 C10 O1 178.6(2) . . . .
C2 C1 C11 O1 -179.7(2) . . . .
C2 C1 C11 C12 0.4(4) . . . .
O1 C11 C12 C4 179.1(2) . . . .
C1 C11 C12 C4 -1.0(4) . . . .
O1 C11 C12 C8 -1.6(4) . . . .
C1 C11 C12 C8 178.3(2) . . . .
C3 C4 C12 C11 0.8(4) . . . .
C5 C4 C12 C11 -178.8(2) . . . .
C3 C4 C12 C8 -178.5(2) . . . .
C5 C4 C12 C8 1.9(4) . . . .
C9 C8 C12 C11 1.8(4) . . . .
C7 C8 C12 C11 -177.6(2) . . . .
C9 C8 C12 C4 -178.9(2) . . . .
C7 C8 C12 C4 1.7(4) . . . .
C8 C9 C13 C14 -68.9(3) . . . .
C10 C9 C13 C14 109.3(3) . . . .
C8 C9 C13 C18 112.4(3) . . . .
C10 C9 C13 C18 -69.4(3) . . . .
C18 C13 C14 C15 2.1(4) . . . .
C9 C13 C14 C15 -176.7(3) . . . .
C13 C14 C15 C16 -0.2(5) . . . .
C14 C15 C16 C17 -1.5(5) . . . .
C15 C16 C17 C18 1.1(5) . . . .
C16 C17 C18 O3 179.5(3) . . . .
C16 C17 C18 C13 0.8(5) . . . .
C14 C13 C18 O3 178.8(2) . . . .
C9 C13 C18 O3 -2.5(4) . . . .
C14 C13 C18 C17 -2.4(4) . . . .
C9 C13 C18 C17 176.4(3) . . . .
O5 C20 C21 C22 -179.8(2) . . . .
C31 C20 C21 C22 0.1(4) . . . .
C20 C21 C22 C23 -0.5(4) . . . .
C21 C22 C23 C24 0.3(5) . . . .
C22 C23 C24 C31 0.3(4) . . . .
C22 C23 C24 C25 178.7(3) . . . .
C23 C24 C25 O8 4.6(5) . . . .
C31 C24 C25 O8 -177.0(3) . . . .
C23 C24 C25 C26 -175.2(3) . . . .
C31 C24 C25 C26 3.2(4) . . . .
O8 C25 C26 C27 178.5(3) . . . .
C24 C25 C26 C27 -1.7(5) . . . .
C25 C26 C27 C28 -0.7(5) . . . .
C26 C27 C28 C29 179.3(3) . . . .
C26 C27 C28 C31 1.5(4) . . . .
C31 C28 C29 C30 -4.5(4) . . . .
C27 C28 C29 C30 177.7(2) . . . .
C31 C28 C29 C32 176.3(2) . . . .
C27 C28 C29 C32 -1.5(4) . . . .
C28 C29 C30 O6 -170.7(3) . . . .
C32 C29 C30 O6 8.5(4) . . . .
C28 C29 C30 O5 7.9(4) . . . .
C32 C29 C30 O5 -172.8(2) . . . .
O5 C20 C31 C24 -179.6(2) . . . .
C21 C20 C31 C24 0.5(4) . . . .
O5 C20 C31 C28 3.8(4) . . . .
C21 C20 C31 C28 -176.1(2) . . . .
C23 C24 C31 C20 -0.7(4) . . . .
C25 C24 C31 C20 -179.1(2) . . . .
C23 C24 C31 C28 175.9(3) . . . .
C25 C24 C31 C28 -2.6(4) . . . .
C29 C28 C31 C20 -1.2(4) . . . .
C27 C28 C31 C20 176.7(2) . . . .
C29 C28 C31 C24 -177.7(2) . . . .
C27 C28 C31 C24 0.2(4) . . . .
C28 C29 C32 C37 59.6(4) . . . .
C30 C29 C32 C37 -119.6(3) . . . .
C28 C29 C32 C33 -121.7(3) . . . .
C30 C29 C32 C33 59.1(3) . . . .
C37 C32 C33 O7 -174.6(2) . . . .
C29 C32 C33 O7 6.7(4) . . . .
C37 C32 C33 C34 4.8(4) . . . .
C29 C32 C33 C34 -174.0(2) . . . .
O7 C33 C34 C35 175.7(3) . . . .
C32 C33 C34 C35 -3.6(4) . . . .
C33 C34 C35 C36 -0.2(5) . . . .
C34 C35 C36 C37 2.7(5) . . . .
C35 C36 C37 C32 -1.5(4) . . . .
C33 C32 C37 C36 -2.2(4) . . . .
C29 C32 C37 C36 176.5(3) . . . .
O2 C10 O1 C11 -175.9(2) . . . .
C9 C10 O1 C11 3.4(4) . . . .
C1 C11 O1 C10 179.0(2) . . . .
C12 C11 O1 C10 -1.1(4) . . . .
C17 C18 O3 C19 13.2(4) . . . .
C13 C18 O3 C19 -168.0(2) . . . .
C31 C20 O5 C30 -0.2(4) . . . .
C21 C20 O5 C30 179.7(2) . . . .
O6 C30 O5 C20 173.3(2) . . . .
C29 C30 O5 C20 -5.5(3) . . . .
C34 C33 O7 C38 -4.7(4) . . . .
C32 C33 O7 C38 174.6(2) . . . .
